data_2015801
loop_
_publ_author_name
'Cunico, Wilson'
'Capri, Liliane R.'
'Gomez, C. R. B.'
'Wardell, Solange M. S. V.'
'Low, John N.'
'Glidewell, Christopher'

_publ_section_title
;
 Five symmetrically substituted 2-aryl-3-benzyl-1,3-thiazolidin-4-ones:
 supramolecular structures in zero, one and two dimensions
;
_journal_coeditor_code GG3061
_journal_issue 2
_journal_name_full 'Acta Crystallographica Section C'
_journal_page_first o102
_journal_page_last o107
_journal_paper_doi 10.1107/S0108270106055272
_journal_volume 63
_journal_year 2007
_chemical_formula_iupac 'C16 H13 F2 N O S'
_chemical_formula_moiety 'C16 H13 F2 N O S'
_chemical_formula_sum 'C16 H13 F2 N O S'
_chemical_formula_weight 305.33
_chemical_name_systematic
;
3-(2-fluorobenzyl)-2-(2-fluorophenyl)-1,3-thiazolidin-4-one
;
_space_group_IT_number 14
_symmetry_cell_setting monoclinic
_symmetry_space_group_name_Hall '-P 2ybc'
_symmetry_space_group_name_H-M 'P 1 21/c 1'
_atom_sites_solution_hydrogens geom
_atom_sites_solution_primary direct
_atom_sites_solution_secondary difmap
_cell_angle_alpha 90.00
_cell_angle_beta 106.333(2)
_cell_angle_gamma 90.00
_cell_formula_units_Z 4
_cell_length_a 13.9981(6)
_cell_length_b 10.1236(3)
_cell_length_c 10.1491(4)
_cell_measurement_reflns_used 3123
_cell_measurement_temperature 120(2)
_cell_measurement_theta_max 27.45
_cell_measurement_theta_min 2.90
_cell_volume 1380.20(9)
_computing_cell_refinement 'DENZO (Otwinowski & Minor, 1997) and COLLECT'
_computing_data_collection 'COLLECT (Hooft, 1999)'
_computing_data_reduction 'DENZO and COLLECT'
_computing_molecular_graphics 'PLATON (Spek, 2003)'
_computing_publication_material 'SHELXL97 and PRPKAPPA (Ferguson, 1999)'
_computing_structure_refinement 'OSCAIL and SHELXL97 (Sheldrick, 1997)'
_computing_structure_solution 'OSCAIL (McArdle, 2003) and SHELXS97 (Sheldrick, 1997)'
_diffrn_ambient_temperature 120(2)
_diffrn_detector_area_resol_mean 9.091
_diffrn_measured_fraction_theta_full 0.996
_diffrn_measured_fraction_theta_max 0.989
_diffrn_measurement_device_type 'Bruker--Nonius KappaCCD'
_diffrn_measurement_method '\f and \w scans'
_diffrn_radiation_monochromator graphite
_diffrn_radiation_source 'Bruker-Nonius FR591 rotating anode'
_diffrn_radiation_type 'Mo K\a'
_diffrn_radiation_wavelength 0.71073
_diffrn_reflns_av_R_equivalents 0.0340
_diffrn_reflns_av_sigmaI/netI 0.0328
_diffrn_reflns_limit_h_max 18
_diffrn_reflns_limit_h_min -18
_diffrn_reflns_limit_k_max 13
_diffrn_reflns_limit_k_min -12
_diffrn_reflns_limit_l_max 13
_diffrn_reflns_limit_l_min -12
_diffrn_reflns_number 15108
_diffrn_reflns_theta_full 26.50
_diffrn_reflns_theta_max 27.45
_diffrn_reflns_theta_min 2.90
_diffrn_standards_decay_% 0
_exptl_absorpt_coefficient_mu 0.255
_exptl_absorpt_correction_T_max 0.990
_exptl_absorpt_correction_T_min 0.944
_exptl_absorpt_correction_type multi-scan
_exptl_absorpt_process_details '(SADABS; Sheldrick, 2003)'
_exptl_crystal_colour colourless
_exptl_crystal_density_diffrn 1.469
_exptl_crystal_density_method 'not measured'
_exptl_crystal_description plate
_exptl_crystal_F_000 632
_exptl_crystal_size_max 0.36
_exptl_crystal_size_mid 0.30
_exptl_crystal_size_min 0.04
_refine_diff_density_max 0.838
_refine_diff_density_min -0.929
_refine_ls_extinction_method none
_refine_ls_goodness_of_fit_ref 1.049
_refine_ls_hydrogen_treatment constr
_refine_ls_matrix_type full
_refine_ls_number_parameters 200
_refine_ls_number_reflns 3123
_refine_ls_number_restraints 2
_refine_ls_restrained_S_all 1.052
_refine_ls_R_factor_all 0.0736
_refine_ls_R_factor_gt 0.0592
_refine_ls_shift/su_max 0.000
_refine_ls_shift/su_mean 0.000
_refine_ls_structure_factor_coef Fsqd
_refine_ls_weighting_details 'w=1/[\s^2^(Fo^2^)+(0.0597P)^2^+1.6351P] where P=(Fo^2^+2Fc^2^)/3'
_refine_ls_weighting_scheme calc
_refine_ls_wR_factor_gt 0.1378
_refine_ls_wR_factor_ref 0.1452
_reflns_number_gt 2575
_reflns_number_total 3123
_reflns_threshold_expression I>2\s(I)
_cod_data_source_file gg3061.cif
_cod_data_source_block V
_cod_original_sg_symbol_H-M 'P 21/c'
_cod_database_code 2015801
_cod_database_fobs_code 2015801

loop_
_symmetry_equiv_pos_as_xyz
'x, y, z'
'-x, y+1/2, -z+1/2'
'-x, -y, -z'
'x, -y-1/2, z-1/2'

loop_
_atom_site_type_symbol
_atom_site_label
_atom_site_fract_x
_atom_site_fract_y
_atom_site_fract_z
_atom_site_U_iso_or_equiv
_atom_site_adp_type
_atom_site_calc_flag
_atom_site_refinement_flags
_atom_site_occupancy
_atom_site_disorder_assembly
_atom_site_disorder_group
S S1 0.04772(4) 0.28961(6) 0.22639(6) 0.03433(19) Uani d . 1 . .
C C2 0.17686(16) 0.3297(2) 0.3220(2) 0.0256(5) Uani d . 1 . .
C C21 0.18495(15) 0.4644(2) 0.3894(2) 0.0249(5) Uani d . 1 A .
C C22 0.23582(16) 0.5670(2) 0.3529(2) 0.0358(6) Uani d D 1 . .
F F22 0.29382(16) 0.5411(3) 0.2692(2) 0.0462(8) Uani d PD 0.647(4) A -1
C C23 0.2396(2) 0.6926(3) 0.4032(3) 0.0453(7) Uani d . 1 A .
C C24 0.1904(2) 0.7189(3) 0.5013(3) 0.0473(8) Uani d . 1 . .
C C25 0.13979(19) 0.6181(3) 0.5469(3) 0.0411(6) Uani d . 1 A .
C C26 0.13884(17) 0.4964(2) 0.4886(2) 0.0323(5) Uani d D 1 . .
F F26 0.0953(3) 0.4011(3) 0.5457(4) 0.0405(13) Uani d PD 0.353(4) A -1
N N3 0.20894(14) 0.22276(18) 0.4213(2) 0.0287(4) Uani d . 1 . .
C C37 0.31440(18) 0.2116(2) 0.4954(3) 0.0356(6) Uani d . 1 . .
C C31 0.37369(17) 0.1486(2) 0.4074(2) 0.0299(5) Uani d . 1 . .
C C32 0.4711(2) 0.1843(2) 0.4209(3) 0.0366(6) Uani d . 1 . .
F F32 0.51150(13) 0.28225(18) 0.5107(2) 0.0594(5) Uani d . 1 . .
C C33 0.5294(2) 0.1257(3) 0.3473(3) 0.0428(6) Uani d . 1 . .
C C34 0.4886(2) 0.0261(3) 0.2549(3) 0.0374(6) Uani d . 1 . .
C C35 0.39173(19) -0.0128(3) 0.2375(3) 0.0371(6) Uani d . 1 . .
C C36 0.33508(19) 0.0475(2) 0.3128(3) 0.0348(6) Uani d . 1 . .
C C4 0.14172(19) 0.1312(2) 0.4358(2) 0.0316(5) Uani d . 1 . .
O O4 0.16134(16) 0.03883(17) 0.51676(19) 0.0466(5) Uani d . 1 . .
C C5 0.03943(19) 0.1548(2) 0.3394(3) 0.0339(5) Uani d . 1 . .
H H2 0.2189 0.3287 0.2571 0.031 Uiso calc R 1 . .
H H22 0.2713 0.5494 0.2876 0.055 Uiso d PR 0.353(4) A -2
H H23 0.2749 0.7601 0.3717 0.054 Uiso calc R 1 . .
H H24 0.1911 0.8056 0.5374 0.057 Uiso calc R 1 A .
H H25 0.1072 0.6335 0.6159 0.049 Uiso calc R 1 . .
H H26 0.1035 0.4282 0.5189 0.049 Uiso d PR 0.647(4) A -2
H H37A 0.3217 0.1576 0.5790 0.043 Uiso calc R 1 . .
H H37B 0.3415 0.3006 0.5244 0.043 Uiso calc R 1 . .
H H33 0.5962 0.1534 0.3599 0.051 Uiso calc R 1 . .
H H34 0.5276 -0.0153 0.2036 0.045 Uiso calc R 1 . .
H H35 0.3636 -0.0808 0.1739 0.045 Uiso calc R 1 . .
H H36 0.2683 0.0195 0.3000 0.042 Uiso calc R 1 . .
H H51 -0.0079 0.1773 0.3924 0.041 Uiso calc R 1 . .
H H52 0.0153 0.0741 0.2852 0.041 Uiso calc R 1 . .

loop_
_atom_site_aniso_label
_atom_site_aniso_U_11
_atom_site_aniso_U_22
_atom_site_aniso_U_33
_atom_site_aniso_U_12
_atom_site_aniso_U_13
_atom_site_aniso_U_23
S1 0.0323(3) 0.0314(3) 0.0320(3) -0.0069(2) -0.0028(2) 0.0026(2)
C2 0.0267(11) 0.0251(11) 0.0244(11) -0.0001(8) 0.0061(9) -0.0011(9)
C21 0.0198(10) 0.0227(10) 0.0284(11) 0.0014(8) 0.0008(8) 0.0012(9)
C22 0.0260(11) 0.0352(13) 0.0424(14) -0.0054(10) 0.0036(10) 0.0023(11)
F22 0.0421(14) 0.0623(17) 0.0382(14) -0.0218(12) 0.0179(11) -0.0029(12)
C23 0.0372(14) 0.0270(12) 0.0598(18) -0.0100(10) -0.0057(13) 0.0061(12)
C24 0.0403(14) 0.0249(13) 0.0593(18) 0.0075(11) -0.0148(13) -0.0105(12)
C25 0.0358(13) 0.0399(14) 0.0413(15) 0.0146(11) 0.0005(11) -0.0094(12)
C26 0.0292(11) 0.0320(12) 0.0331(13) 0.0063(9) 0.0042(10) -0.0005(10)
F26 0.044(2) 0.037(2) 0.047(3) -0.0057(18) 0.022(2) -0.0045(19)
N3 0.0313(10) 0.0232(9) 0.0279(10) 0.0048(8) 0.0023(8) -0.0018(8)
C37 0.0354(13) 0.0338(13) 0.0300(12) 0.0097(10) -0.0032(10) -0.0083(10)
C31 0.0326(12) 0.0269(11) 0.0258(11) 0.0076(9) 0.0010(9) -0.0007(9)
C32 0.0425(14) 0.0299(12) 0.0337(13) -0.0039(10) 0.0047(11) -0.0057(10)
F32 0.0513(10) 0.0561(11) 0.0702(12) -0.0180(8) 0.0157(9) -0.0337(9)
C33 0.0380(14) 0.0452(15) 0.0460(15) -0.0064(12) 0.0131(12) -0.0061(13)
C34 0.0416(14) 0.0369(14) 0.0341(13) 0.0052(11) 0.0115(11) -0.0020(11)
C35 0.0401(13) 0.0327(13) 0.0353(13) 0.0022(10) 0.0054(11) -0.0084(11)
C36 0.0329(12) 0.0316(12) 0.0359(13) 0.0030(10) 0.0030(10) -0.0083(10)
C4 0.0479(14) 0.0210(11) 0.0268(12) 0.0028(10) 0.0121(10) -0.0041(9)
O4 0.0765(14) 0.0229(9) 0.0372(10) 0.0040(9) 0.0107(10) 0.0055(8)
C5 0.0383(13) 0.0268(12) 0.0380(13) -0.0030(10) 0.0130(11) -0.0013(10)

loop_
_atom_type_symbol
_atom_type_description
_atom_type_scat_dispersion_real
_atom_type_scat_dispersion_imag
_atom_type_scat_source
C C 0.0033 0.0016 'International Tables Vol C Tables 4.2.6.8 and 6.1.1.4'
H H 0.0000 0.0000 'International Tables Vol C Tables 4.2.6.8 and 6.1.1.4'
F F 0.0171 0.0103 'International Tables Vol C Tables 4.2.6.8 and 6.1.1.4'
N N 0.0061 0.0033 'International Tables Vol C Tables 4.2.6.8 and 6.1.1.4'
O O 0.0106 0.0060 'International Tables Vol C Tables 4.2.6.8 and 6.1.1.4'
S S 0.1246 0.1234 'International Tables Vol C Tables 4.2.6.8 and 6.1.1.4'

loop_
_geom_angle_atom_site_label_1
_geom_angle_atom_site_label_2
_geom_angle_atom_site_label_3
_geom_angle
_geom_angle_publ_flag
C5 S1 C2 93.46(11) no
N3 C2 C21 112.70(18) no
N3 C2 S1 105.45(15) no
C21 C2 S1 111.96(15) no
N3 C2 H2 108.9 no
C21 C2 H2 108.9 no
S1 C2 H2 108.9 no
C22 C21 C26 113.9(2) no
C22 C21 C2 122.6(2) no
C26 C21 C2 123.4(2) no
F22 C22 C23 116.6(2) no
F22 C22 C21 118.2(2) no
C23 C22 C21 125.0(2) no
C23 C22 H22 117.5 no
C21 C22 H22 117.5 no
C22 C23 C24 118.2(2) no
C22 C23 H23 120.9 no
C24 C23 H23 120.9 no
C23 C24 C25 119.9(2) no
C23 C24 H24 120.0 no
C25 C24 H24 120.0 no
C26 C25 C24 117.5(3) no
C26 C25 H25 121.3 no
C24 C25 H25 121.3 no
F26 C26 C25 114.1(3) no
F26 C26 C21 120.2(3) no
C25 C26 C21 125.4(2) no
C25 C26 H26 117.3 no
C21 C26 H26 117.3 no
C4 N3 C37 121.5(2) no
C4 N3 C2 119.50(19) no
C37 N3 C2 118.85(19) no
N3 C37 C31 111.73(19) no
N3 C37 H37A 109.3 no
C31 C37 H37A 109.3 no
N3 C37 H37B 109.3 no
C31 C37 H37B 109.3 no
H37A C37 H37B 107.9 no
C32 C31 C36 116.0(2) no
C32 C31 C37 121.3(2) no
C36 C31 C37 122.6(2) no
F32 C32 C31 118.2(2) no
F32 C32 C33 118.5(2) no
C31 C32 C33 123.4(2) no
C32 C33 C34 118.9(2) no
C32 C33 H33 120.5 no
C34 C33 H33 120.5 no
C35 C34 C33 119.9(2) no
C35 C34 H34 120.1 no
C33 C34 H34 120.1 no
C34 C35 C36 119.9(2) no
C34 C35 H35 120.0 no
C36 C35 H35 120.0 no
C35 C36 C31 121.8(2) no
C35 C36 H36 119.1 no
C31 C36 H36 119.1 no
O4 C4 N3 124.2(2) no
O4 C4 C5 123.3(2) no
N3 C4 C5 112.5(2) no
C4 C5 S1 108.20(16) no
C4 C5 H51 110.1 no
S1 C5 H51 110.1 no
C4 C5 H52 110.1 no
S1 C5 H52 110.1 no
H51 C5 H52 108.4 no

loop_
_geom_bond_atom_site_label_1
_geom_bond_atom_site_label_2
_geom_bond_distance
_geom_bond_publ_flag
S1 C5 1.808(2) no
S1 C2 1.841(2) no
C2 N3 1.461(3) no
C2 C21 1.516(3) no
C2 H2 1.00 no
C21 C22 1.368(3) no
C21 C26 1.379(3) no
C22 F22 1.3557(5) no
C22 C23 1.366(4) no
C22 H22 0.95 no
C23 C24 1.387(5) no
C23 H23 0.95 no
C24 C25 1.393(4) no
C24 H24 0.95 no
C25 C26 1.365(3) no
C25 H25 0.95 no
C26 F26 1.3553(5) no
C26 H26 0.95 no
N3 C4 1.358(3) no
N3 C37 1.460(3) no
C37 C31 1.520(3) no
C37 H37A 0.99 no
C37 H37B 0.99 no
C31 C32 1.379(4) no
C31 C36 1.403(3) no
C32 F32 1.358(3) no
C32 C33 1.385(4) no
C33 C34 1.387(4) no
C33 H33 0.95 no
C34 C35 1.375(4) no
C34 H34 0.95 no
C35 C36 1.388(3) no
C35 H35 0.95 no
C36 H36 0.95 no
C4 O4 1.224(3) no
C4 C5 1.509(4) no
C5 H51 0.99 no
C5 H52 0.99 no

loop_
_geom_hbond_atom_site_label_D
_geom_hbond_atom_site_label_H
_geom_hbond_atom_site_label_A
_geom_hbond_site_symmetry_A
_geom_hbond_distance_DH
_geom_hbond_distance_HA
_geom_hbond_distance_DA
_geom_hbond_angle_DHA
_geom_hbond_publ_flag
C24 H24 O4 1_565 0.95 2.40 3.274(3) 153 y
C35 H35 Cg2 4_554 0.95 2.86 3.569(3) 133 y

loop_
_geom_torsion_atom_site_label_1
_geom_torsion_atom_site_label_2
_geom_torsion_atom_site_label_3
_geom_torsion_atom_site_label_4
_geom_torsion
_geom_torsion_publ_flag
C5 S1 C2 N3 8.63(16) no
C5 S1 C2 C21 -114.27(17) no
N3 C2 C21 C22 126.2(2) no
S1 C2 C21 C22 -115.1(2) no
N3 C2 C21 C26 -56.5(3) no
S1 C2 C21 C26 62.2(3) no
C26 C21 C22 F22 171.8(2) no
C2 C21 C22 F22 -10.6(3) no
C26 C21 C22 C23 -2.5(4) no
C2 C21 C22 C23 175.1(2) no
F22 C22 C23 C24 -172.7(2) no
C21 C22 C23 C24 1.7(4) no
C22 C23 C24 C25 0.6(4) no
C23 C24 C25 C26 -1.8(4) no
C24 C25 C26 F26 174.9(3) no
C24 C25 C26 C21 0.9(4) no
C22 C21 C26 F26 -172.5(3) no
C2 C21 C26 F26 9.9(4) no
C22 C21 C26 C25 1.1(3) no
C2 C21 C26 C25 -176.4(2) no
C21 C2 N3 C4 115.2(2) no
S1 C2 N3 C4 -7.3(2) no
C21 C2 N3 C37 -69.3(2) no
S1 C2 N3 C37 168.23(16) no
C4 N3 C37 C31 96.8(3) no
C2 N3 C37 C31 -78.6(3) no
N3 C37 C31 C32 147.1(2) no
N3 C37 C31 C36 -35.9(3) no
C36 C31 C32 F32 179.6(2) no
C37 C31 C32 F32 -3.1(4) no
C36 C31 C32 C33 -0.1(4) no
C37 C31 C32 C33 177.1(2) no
F32 C32 C33 C34 -179.7(2) no
C31 C32 C33 C34 0.1(4) no
C32 C33 C34 C35 0.1(4) no
C33 C34 C35 C36 -0.2(4) no
C34 C35 C36 C31 0.2(4) no
C32 C31 C36 C35 0.0(4) no
C37 C31 C36 C35 -177.2(2) no
C37 N3 C4 O4 5.2(3) no
C2 N3 C4 O4 -179.5(2) no
C37 N3 C4 C5 -174.2(2) no
C2 N3 C4 C5 1.2(3) no
O4 C4 C5 S1 -173.64(19) no
N3 C4 C5 S1 5.7(2) no
C2 S1 C5 C4 -8.32(17) no
